data_4087012
loop_
_publ_author_name
'Garc\'es, Andr\'es'
'S\'anchez-Barba, Luis F.'
'Fern\'andez-Baeza, Juan'
'Otero, Antonio'
'Lara-S\'anchez, Agust\'in'
'Rodr\'iguez, Ana M.'

_publ_section_title
;
 Studies on Multinuclear Magnesium tert-Butyl Heteroscorpionates:
 Synthesis, Coordination Ability, and Heteroselective Ring-Opening
 Polymerization of rac-Lactide
;
_journal_issue 4
_journal_name_full Organometallics
_journal_page_first 884
_journal_paper_doi 10.1021/acs.organomet.6b00934
_journal_volume 36
_journal_year 2017
_chemical_formula_moiety 'C42 H62 Mg N6, 0.5(C6 H14)'
_chemical_formula_sum 'C45 H69 Mg N6'
_chemical_formula_weight 718.37
_chemical_name_systematic
;
 ?
;
_space_group_crystal_system triclinic
_space_group_IT_number 2
_space_group_name_Hall '-P 1'
_space_group_name_H-M_alt 'P -1'
_symmetry_space_group_name_Hall '-P 1'
_symmetry_space_group_name_H-M 'P -1'
_atom_sites_solution_hydrogens geom
_audit_creation_method SHELXL-2013
_cell_angle_alpha 67.473(5)
_cell_angle_beta 85.167(6)
_cell_angle_gamma 80.586(6)
_cell_formula_units_Z 2
_cell_length_a 12.6982(16)
_cell_length_b 13.5024(16)
_cell_length_c 14.0702(16)
_cell_measurement_reflns_used 9980
_cell_measurement_temperature 250(2)
_cell_measurement_theta_max 26.73
_cell_measurement_theta_min 2.285
_cell_volume 2197.7(5)
_computing_cell_refinement 'Bruker SAINT'
_computing_data_collection 'Bruker X8 APEXII'
_computing_data_reduction 'Bruker SAINT, SADABS, XPREP'
_computing_molecular_graphics 'WINGX v2014.1 (Farrugia, 2012)'
_computing_publication_material 'WINGX v2014.1 (Farrugia, 2012)'
_computing_structure_refinement 'SHELXL-2013 (Sheldrick, 2013)'
_computing_structure_solution 'SHELXS-2013 (Sheldrick, 2013)'
_diffrn_ambient_temperature 250(2)
_diffrn_measured_fraction_theta_full 0.996
_diffrn_measured_fraction_theta_max 0.987
_diffrn_measurement_device_type 'CCD X8APEXII'
_diffrn_measurement_method 'omega and phi scans'
_diffrn_radiation_type MoK\a
_diffrn_radiation_wavelength 0.71073
_diffrn_reflns_av_R_equivalents 0.0679
_diffrn_reflns_av_unetI/netI 0.0442
_diffrn_reflns_Laue_measured_fraction_full 0.996
_diffrn_reflns_Laue_measured_fraction_max 0.987
_diffrn_reflns_limit_h_max 15
_diffrn_reflns_limit_h_min -15
_diffrn_reflns_limit_k_max 16
_diffrn_reflns_limit_k_min -16
_diffrn_reflns_limit_l_max 17
_diffrn_reflns_limit_l_min -17
_diffrn_reflns_number 78873
_diffrn_reflns_point_group_measured_fraction_full 0.996
_diffrn_reflns_point_group_measured_fraction_max 0.987
_diffrn_reflns_theta_full 25.242
_diffrn_reflns_theta_max 26.529
_diffrn_reflns_theta_min 1.650
_exptl_absorpt_coefficient_mu 0.077
_exptl_absorpt_correction_T_max 0.745
_exptl_absorpt_correction_T_min 0.691
_exptl_absorpt_correction_type multi-scan
_exptl_absorpt_process_details SADABS
_exptl_crystal_colour colourless
_exptl_crystal_density_diffrn 1.086
_exptl_crystal_description prism
_exptl_crystal_F_000 786
_exptl_crystal_size_max 0.200
_exptl_crystal_size_mid 0.200
_exptl_crystal_size_min 0.080
_refine_diff_density_max 0.508
_refine_diff_density_min -0.344
_refine_diff_density_rms 0.049
_refine_ls_extinction_method none
_refine_ls_goodness_of_fit_ref 1.012
_refine_ls_hydrogen_treatment constr
_refine_ls_matrix_type full
_refine_ls_number_parameters 515
_refine_ls_number_reflns 9009
_refine_ls_number_restraints 0
_refine_ls_restrained_S_all 1.012
_refine_ls_R_factor_all 0.0745
_refine_ls_R_factor_gt 0.0460
_refine_ls_shift/su_max 0.001
_refine_ls_shift/su_mean 0.000
_refine_ls_structure_factor_coef Fsqd
_refine_ls_weighting_details 'w=1/[\s^2^(Fo^2^)+(0.0517P)^2^+0.9666P] where P=(Fo^2^+2Fc^2^)/3'
_refine_ls_weighting_scheme calc
_refine_ls_wR_factor_gt 0.1051
_refine_ls_wR_factor_ref 0.1208
_reflns_Friedel_coverage 0.000
_reflns_number_gt 6489
_reflns_number_total 9009
_reflns_threshold_expression 'I > 2\s(I)'
_cod_data_source_file om6b00934_si_002.cif
_cod_data_source_block 9
_cod_depositor_comments 'Adding full bibliography for 4087009--4087016.cif.'
_cod_database_code 4087012
_shelx_space_group_comment
;
The symmetry employed for this shelxl refinement is uniquely defined
by the following loop, which should always be used as a source of
symmetry information in preference to the above space-group names.
They are only intended as comments.
;
_shelx_estimated_absorpt_t_min 0.985
_shelx_estimated_absorpt_t_max 0.994
_shelxl_version_number 2013-4

loop_
_space_group_symop_operation_xyz
'x, y, z'
'-x, -y, -z'

loop_
_atom_site_label
_atom_site_type_symbol
_atom_site_fract_x
_atom_site_fract_y
_atom_site_fract_z
_atom_site_U_iso_or_equiv
_atom_site_adp_type
_atom_site_occupancy
_atom_site_site_symmetry_order
_atom_site_calc_flag
_atom_site_refinement_flags_posn
_atom_site_refinement_flags_adp
_atom_site_refinement_flags_occupancy
_atom_site_disorder_assembly
_atom_site_disorder_group
Mg1 Mg 0.37968(4) 0.31279(4) 0.83415(4) 0.01799(13) Uani 1 1 d . . . . .
N1 N 0.28479(10) 0.27337(10) 0.73324(10) 0.0176(3) Uani 1 1 d . . . . .
N2 N 0.20775(10) 0.21782(10) 0.79565(10) 0.0160(3) Uani 1 1 d . . . . .
N3 N 0.23516(10) 0.42194(10) 0.82899(10) 0.0183(3) Uani 1 1 d . . . . .
N4 N 0.14535(10) 0.37237(10) 0.84302(10) 0.0171(3) Uani 1 1 d . . . . .
N5 N 0.32217(10) 0.20417(11) 0.97105(10) 0.0182(3) Uani 1 1 d . . . . .
N6 N 0.14688(11) 0.17101(11) 1.05493(10) 0.0189(3) Uani 1 1 d . . . . .
C1 C 0.17916(13) 0.14442(13) 0.76102(13) 0.0187(3) Uani 1 1 d . . . . .
C2 C 0.23668(13) 0.15863(13) 0.67055(13) 0.0224(4) Uani 1 1 d . . . . .
H2 H 0.2338 0.1214 0.6274 0.027 Uiso 1 1 calc R U . . .
C3 C 0.30008(13) 0.23894(13) 0.65519(12) 0.0190(3) Uani 1 1 d . . . . .
C4 C 0.11517(14) 0.05208(14) 0.82017(14) 0.0247(4) Uani 1 1 d . . . . .
C13 C 0.00252(15) 0.08499(16) 0.85496(16) 0.0348(5) Uani 1 1 d . . . . .
H5A H 0.0062 0.1169 0.9048 0.052 Uiso 1 1 calc R U . . .
H5B H -0.0331 0.0222 0.8853 0.052 Uiso 1 1 calc R U . . .
H5C H -0.0365 0.1367 0.7967 0.052 Uiso 1 1 calc R U . . .
C14 C 0.10343(17) -0.00904(16) 0.75080(17) 0.0385(5) Uani 1 1 d . . . . .
H6A H 0.0657 -0.0692 0.7878 0.058 Uiso 1 1 calc R U . . .
H6B H 0.1729 -0.0351 0.7300 0.058 Uiso 1 1 calc R U . . .
H6C H 0.0643 0.0388 0.6910 0.058 Uiso 1 1 calc R U . . .
C15 C 0.18036(16) -0.02483(15) 0.91425(15) 0.0359(5) Uani 1 1 d . . . . .
H7A H 0.1856 0.0119 0.9597 0.054 Uiso 1 1 calc R U . . .
H7B H 0.2506 -0.0470 0.8919 0.054 Uiso 1 1 calc R U . . .
H7C H 0.1455 -0.0874 0.9498 0.054 Uiso 1 1 calc R U . . .
C5 C 0.37543(14) 0.28623(14) 0.56583(13) 0.0236(4) Uani 1 1 d . . . . .
C16 C 0.32944(18) 0.29004(19) 0.46724(14) 0.0410(5) Uani 1 1 d . . . . .
H9A H 0.3244 0.2177 0.4731 0.061 Uiso 1 1 calc R U . . .
H9B H 0.3754 0.3227 0.4097 0.061 Uiso 1 1 calc R U . . .
H9C H 0.2597 0.3320 0.4571 0.061 Uiso 1 1 calc R U . . .
C17 C 0.48412(16) 0.21578(17) 0.58442(16) 0.0393(5) Uani 1 1 d . . . . .
H10A H 0.5128 0.2132 0.6465 0.059 Uiso 1 1 calc R U . . .
H10B H 0.5317 0.2459 0.5274 0.059 Uiso 1 1 calc R U . . .
H10C H 0.4765 0.1438 0.5911 0.059 Uiso 1 1 calc R U . . .
C18 C 0.38682(18) 0.40162(16) 0.55257(15) 0.0375(5) Uani 1 1 d . . . . .
H11A H 0.3179 0.4453 0.5414 0.056 Uiso 1 1 calc R U . . .
H11B H 0.4332 0.4314 0.4945 0.056 Uiso 1 1 calc R U . . .
H11C H 0.4165 0.4007 0.6135 0.056 Uiso 1 1 calc R U . . .
C6 C 0.05444(13) 0.44485(13) 0.83435(13) 0.0206(4) Uani 1 1 d . . . . .
C7 C 0.08881(14) 0.54328(13) 0.81134(14) 0.0251(4) Uani 1 1 d . . . . .
H13 H 0.0455 0.6092 0.7996 0.030 Uiso 1 1 calc R U . . .
C8 C 0.20000(14) 0.52628(13) 0.80876(13) 0.0209(4) Uani 1 1 d . . . . .
C9 C -0.05880(13) 0.41902(14) 0.84853(14) 0.0249(4) Uani 1 1 d . . . . .
C19 C -0.07988(14) 0.34347(15) 0.95994(14) 0.0294(4) Uani 1 1 d . . . . .
H16A H -0.0310 0.2773 0.9763 0.044 Uiso 1 1 calc R U . . .
H16B H -0.1518 0.3277 0.9671 0.044 Uiso 1 1 calc R U . . .
H16C H -0.0699 0.3782 1.0060 0.044 Uiso 1 1 calc R U . . .
C20 C -0.08163(15) 0.37123(16) 0.77114(15) 0.0315(4) Uani 1 1 d . . . . .
H17A H -0.0845 0.4265 0.7032 0.047 Uiso 1 1 calc R U . . .
H17B H -0.1488 0.3441 0.7886 0.047 Uiso 1 1 calc R U . . .
H17C H -0.0259 0.3132 0.7730 0.047 Uiso 1 1 calc R U . . .
C21 C -0.13614(15) 0.52465(16) 0.82818(18) 0.0412(5) Uani 1 1 d . . . . .
H18A H -0.1256 0.5548 0.8777 0.062 Uiso 1 1 calc R U . . .
H18B H -0.2083 0.5098 0.8339 0.062 Uiso 1 1 calc R U . . .
H18C H -0.1229 0.5753 0.7602 0.062 Uiso 1 1 calc R U . . .
C10 C 0.27754(15) 0.60690(14) 0.78834(15) 0.0290(4) Uani 1 1 d . . . . .
C22 C 0.34419(16) 0.57507(17) 0.88358(18) 0.0431(5) Uani 1 1 d . . . . .
H20A H 0.2980 0.5757 0.9410 0.065 Uiso 1 1 calc R U . . .
H20B H 0.3935 0.6258 0.8710 0.065 Uiso 1 1 calc R U . . .
H20C H 0.3830 0.5037 0.8986 0.065 Uiso 1 1 calc R U . . .
C23 C 0.21582(17) 0.72022(15) 0.76535(17) 0.0403(5) Uani 1 1 d . . . . .
H21A H 0.1739 0.7409 0.7053 0.060 Uiso 1 1 calc R U . . .
H21B H 0.2652 0.7708 0.7533 0.060 Uiso 1 1 calc R U . . .
H21C H 0.1696 0.7202 0.8230 0.060 Uiso 1 1 calc R U . . .
C24 C 0.34997(19) 0.60712(17) 0.69587(19) 0.0505(6) Uani 1 1 d . . . . .
H22A H 0.3904 0.5365 0.7108 0.076 Uiso 1 1 calc R U . . .
H22B H 0.3979 0.6594 0.6820 0.076 Uiso 1 1 calc R U . . .
H22C H 0.3071 0.6256 0.6368 0.076 Uiso 1 1 calc R U . . .
C11 C 0.15870(12) 0.25388(12) 0.87754(12) 0.0154(3) Uani 1 1 d . . . . .
H23 H 0.0869 0.2330 0.8909 0.018 Uiso 1 1 calc R U . . .
C12 C 0.21643(12) 0.20195(12) 0.98016(12) 0.0164(3) Uani 1 1 d . . . . .
C25 C 0.37929(12) 0.17876(13) 1.06309(12) 0.0176(3) Uani 1 1 d . . . . .
C26 C 0.45764(13) 0.08974(13) 1.09648(13) 0.0206(4) Uani 1 1 d . . . . .
H26 H 0.4739 0.0458 1.0585 0.025 Uiso 1 1 calc R U . . .
C27 C 0.51231(13) 0.06507(14) 1.18582(13) 0.0239(4) Uani 1 1 d . . . . .
H27 H 0.5646 0.0047 1.2068 0.029 Uiso 1 1 calc R U . . .
C28 C 0.49047(14) 0.12880(14) 1.24441(13) 0.0243(4) Uani 1 1 d . . . . .
C29 C 0.41412(14) 0.21979(14) 1.20854(13) 0.0262(4) Uani 1 1 d . . . . .
H29 H 0.3991 0.2649 1.2454 0.031 Uiso 1 1 calc R U . . .
C30 C 0.35970(13) 0.24512(13) 1.11935(13) 0.0223(4) Uani 1 1 d . . . . .
H30 H 0.3095 0.3072 1.0968 0.027 Uiso 1 1 calc R U . . .
C31 C 0.54477(17) 0.09823(17) 1.34467(15) 0.0361(5) Uani 1 1 d . . . . .
H31A H 0.5559 0.1627 1.3537 0.054 Uiso 1 1 calc R U . . .
H31B H 0.6123 0.0546 1.3440 0.054 Uiso 1 1 calc R U . . .
H31C H 0.5007 0.0579 1.4003 0.054 Uiso 1 1 calc R U . . .
C32 C 0.16894(13) 0.12002(13) 1.16036(12) 0.0188(3) Uani 1 1 d . . . . .
C33 C 0.22744(13) 0.01790(14) 1.20355(13) 0.0231(4) Uani 1 1 d . . . . .
H33 H 0.2597 -0.0175 1.1611 0.028 Uiso 1 1 calc R U . . .
C34 C 0.23846(15) -0.03209(15) 1.30911(14) 0.0314(4) Uani 1 1 d . . . . .
H34 H 0.2783 -0.1005 1.3362 0.038 Uiso 1 1 calc R U . . .
C35 C 0.19180(16) 0.01701(17) 1.37506(14) 0.0347(5) Uani 1 1 d . . . . .
C36 C 0.13203(16) 0.11779(17) 1.33200(15) 0.0348(5) Uani 1 1 d . . . . .
H36 H 0.0994 0.1525 1.3748 0.042 Uiso 1 1 calc R U . . .
C37 C 0.11945(15) 0.16841(15) 1.22683(14) 0.0269(4) Uani 1 1 d . . . . .
H37 H 0.0774 0.2357 1.2002 0.032 Uiso 1 1 calc R U . . .
C38 C 0.2062(2) -0.0376(2) 1.49032(16) 0.0623(7) Uani 1 1 d . . . . .
H38A H 0.2483 0.0021 1.5126 0.093 Uiso 1 1 calc R U . . .
H38B H 0.2419 -0.1103 1.5066 0.093 Uiso 1 1 calc R U . . .
H38C H 0.1376 -0.0392 1.5248 0.093 Uiso 1 1 calc R U . . .
C39 C 0.54934(13) 0.32443(14) 0.82296(14) 0.0251(4) Uani 1 1 d . . . . .
C40 C 0.59904(17) 0.3945(2) 0.72203(18) 0.0549(7) Uani 1 1 d . . . . .
H40A H 0.5723 0.4694 0.7077 0.082 Uiso 1 1 calc R U . . .
H40B H 0.5808 0.3752 0.6672 0.082 Uiso 1 1 calc R U . . .
H40C H 0.6753 0.3831 0.7276 0.082 Uiso 1 1 calc R U . . .
C41 C 0.58083(16) 0.35544(19) 0.90884(18) 0.0432(5) Uani 1 1 d . . . . .
H41A H 0.6572 0.3435 0.9133 0.065 Uiso 1 1 calc R U . . .
H41B H 0.5502 0.3118 0.9730 0.065 Uiso 1 1 calc R U . . .
H41C H 0.5549 0.4305 0.8944 0.065 Uiso 1 1 calc R U . . .
C42 C 0.60505(15) 0.20830(17) 0.84644(17) 0.0367(5) Uani 1 1 d . . . . .
H42A H 0.5882 0.1838 0.7946 0.055 Uiso 1 1 calc R U . . .
H42B H 0.5809 0.1618 0.9126 0.055 Uiso 1 1 calc R U . . .
H42C H 0.6809 0.2066 0.8468 0.055 Uiso 1 1 calc R U . . .
C61 C 0.095(2) 0.709(2) 0.496(2) 0.122(9) Uani 0.5 1 d . . P A 1
H61A H 0.1203 0.6802 0.5648 0.183 Uiso 0.5 1 calc R U P A 1
H61B H 0.0668 0.7847 0.4777 0.183 Uiso 0.5 1 calc R U P A 1
H61C H 0.1524 0.7021 0.4493 0.183 Uiso 0.5 1 calc R U P A 1
C63 C 0.0432(7) 0.5283(11) 0.5095(5) 0.065(3) Uani 0.5 1 d . . P A 1
H63A H 0.0654 0.4919 0.5803 0.078 Uiso 0.5 1 calc R U P A 1
H63B H 0.1048 0.5225 0.4653 0.078 Uiso 0.5 1 calc R U P A 1
C62 C 0.0048(6) 0.6469(8) 0.4889(5) 0.0747(18) Uani 0.5 1 d . . P A 1
H62A H -0.0518 0.6522 0.5383 0.090 Uiso 0.5 1 calc R U P A 1
H62B H -0.0251 0.6812 0.4208 0.090 Uiso 0.5 1 calc R U P A 1
C61A C 0.0625(19) 0.7198(17) 0.4925(15) 0.098(6) Uani 0.5 1 d . . P B 2
H61D H 0.0344 0.7615 0.4253 0.146 Uiso 0.5 1 calc R U P B 2
H61E H 0.1271 0.7448 0.4993 0.146 Uiso 0.5 1 calc R U P B 2
H61F H 0.0110 0.7283 0.5438 0.146 Uiso 0.5 1 calc R U P B 2
C62A C 0.0856(8) 0.6051(7) 0.5064(5) 0.0771(18) Uani 0.5 1 d . . P B 2
H62C H 0.1149 0.5639 0.5740 0.092 Uiso 0.5 1 calc R U P B 2
H62D H 0.1397 0.5971 0.4558 0.092 Uiso 0.5 1 calc R U P B 2
C63A C -0.0095(11) 0.5583(7) 0.4961(6) 0.061(3) Uani 0.5 1 d . . P B 2
H63C H -0.0409 0.6028 0.4300 0.073 Uiso 0.5 1 calc R U P B 2
H63D H -0.0617 0.5638 0.5489 0.073 Uiso 0.5 1 calc R U P B 2

loop_
_atom_site_aniso_label
_atom_site_aniso_U_11
_atom_site_aniso_U_22
_atom_site_aniso_U_33
_atom_site_aniso_U_23
_atom_site_aniso_U_13
_atom_site_aniso_U_12
Mg1 0.0151(3) 0.0198(3) 0.0193(3) -0.0068(2) 0.0003(2) -0.0045(2)
N1 0.0172(7) 0.0187(7) 0.0162(7) -0.0052(6) 0.0027(5) -0.0053(5)
N2 0.0158(7) 0.0173(7) 0.0156(7) -0.0065(5) 0.0024(5) -0.0054(5)
N3 0.0185(7) 0.0173(7) 0.0202(7) -0.0076(6) 0.0026(6) -0.0062(5)
N4 0.0158(7) 0.0162(7) 0.0195(7) -0.0065(6) 0.0009(6) -0.0037(5)
N5 0.0168(7) 0.0204(7) 0.0166(7) -0.0059(6) -0.0011(5) -0.0026(6)
N6 0.0188(7) 0.0196(7) 0.0173(7) -0.0058(6) 0.0007(6) -0.0035(6)
C1 0.0178(8) 0.0175(8) 0.0226(9) -0.0089(7) -0.0003(7) -0.0038(6)
C2 0.0256(9) 0.0244(9) 0.0227(9) -0.0141(7) 0.0027(7) -0.0074(7)
C3 0.0191(8) 0.0198(8) 0.0174(8) -0.0068(7) -0.0008(7) -0.0013(7)
C4 0.0257(9) 0.0228(9) 0.0301(10) -0.0135(8) 0.0082(8) -0.0110(7)
C13 0.0309(11) 0.0319(10) 0.0490(13) -0.0218(9) 0.0141(9) -0.0163(8)
C14 0.0453(12) 0.0361(11) 0.0483(13) -0.0278(10) 0.0173(10) -0.0243(10)
C15 0.0374(11) 0.0257(10) 0.0382(12) -0.0032(9) 0.0060(9) -0.0125(8)
C5 0.0271(9) 0.0264(9) 0.0181(9) -0.0081(7) 0.0058(7) -0.0099(7)
C16 0.0478(13) 0.0595(14) 0.0190(10) -0.0132(10) 0.0054(9) -0.0241(11)
C17 0.0302(11) 0.0454(12) 0.0353(11) -0.0101(10) 0.0127(9) -0.0057(9)
C18 0.0511(13) 0.0336(11) 0.0280(10) -0.0090(9) 0.0143(9) -0.0209(10)
C6 0.0198(9) 0.0196(8) 0.0212(9) -0.0078(7) 0.0001(7) 0.0009(7)
C7 0.0266(10) 0.0169(8) 0.0295(10) -0.0085(7) 0.0031(8) 0.0010(7)
C8 0.0267(9) 0.0167(8) 0.0194(8) -0.0076(7) 0.0036(7) -0.0035(7)
C9 0.0167(9) 0.0248(9) 0.0314(10) -0.0106(8) 0.0001(7) 0.0015(7)
C19 0.0198(9) 0.0365(11) 0.0332(10) -0.0151(9) 0.0064(8) -0.0058(8)
C20 0.0225(9) 0.0376(11) 0.0326(11) -0.0114(9) -0.0074(8) -0.0007(8)
C21 0.0204(10) 0.0320(11) 0.0638(15) -0.0142(10) 0.0019(10) 0.0052(8)
C10 0.0315(10) 0.0205(9) 0.0390(11) -0.0157(8) 0.0119(8) -0.0102(8)
C22 0.0334(11) 0.0374(12) 0.0703(16) -0.0302(11) -0.0010(11) -0.0126(9)
C23 0.0469(13) 0.0213(10) 0.0536(13) -0.0160(9) 0.0182(10) -0.0121(9)
C24 0.0577(15) 0.0342(12) 0.0678(16) -0.0284(11) 0.0390(12) -0.0262(11)
C11 0.0144(8) 0.0151(8) 0.0168(8) -0.0059(6) 0.0014(6) -0.0035(6)
C12 0.0189(8) 0.0125(7) 0.0188(8) -0.0071(6) 0.0008(7) -0.0023(6)
C25 0.0169(8) 0.0196(8) 0.0155(8) -0.0048(7) 0.0012(6) -0.0064(6)
C26 0.0201(9) 0.0212(8) 0.0205(9) -0.0087(7) 0.0032(7) -0.0031(7)
C27 0.0201(9) 0.0240(9) 0.0228(9) -0.0034(7) -0.0015(7) -0.0027(7)
C28 0.0232(9) 0.0290(9) 0.0194(9) -0.0044(7) -0.0025(7) -0.0107(7)
C29 0.0304(10) 0.0289(10) 0.0246(9) -0.0144(8) 0.0003(8) -0.0082(8)
C30 0.0215(9) 0.0198(8) 0.0255(9) -0.0087(7) -0.0024(7) -0.0013(7)
C31 0.0423(12) 0.0397(11) 0.0268(10) -0.0093(9) -0.0090(9) -0.0110(9)
C32 0.0165(8) 0.0215(8) 0.0180(8) -0.0058(7) 0.0018(7) -0.0064(7)
C33 0.0218(9) 0.0227(9) 0.0234(9) -0.0077(7) 0.0026(7) -0.0033(7)
C34 0.0300(10) 0.0286(10) 0.0265(10) 0.0001(8) -0.0062(8) -0.0024(8)
C35 0.0372(11) 0.0470(12) 0.0179(9) -0.0068(9) -0.0010(8) -0.0144(9)
C36 0.0400(12) 0.0481(12) 0.0255(10) -0.0231(9) 0.0084(9) -0.0125(10)
C37 0.0294(10) 0.0256(9) 0.0267(10) -0.0123(8) 0.0026(8) -0.0020(8)
C38 0.0795(19) 0.0798(19) 0.0224(11) -0.0097(12) -0.0082(12) -0.0171(15)
C39 0.0170(9) 0.0277(9) 0.0274(10) -0.0052(8) -0.0017(7) -0.0068(7)
C40 0.0229(11) 0.0638(16) 0.0525(14) 0.0111(12) -0.0048(10) -0.0169(10)
C41 0.0226(10) 0.0554(14) 0.0669(15) -0.0384(12) -0.0043(10) -0.0073(9)
C42 0.0240(10) 0.0464(12) 0.0439(12) -0.0232(10) -0.0010(9) -0.0010(9)
C61 0.110(11) 0.15(2) 0.118(11) -0.045(11) -0.013(8) -0.063(12)
C63 0.036(4) 0.114(11) 0.034(3) -0.017(4) -0.007(3) -0.003(6)
C62 0.063(5) 0.108(7) 0.059(4) -0.038(4) -0.003(3) -0.013(5)
C61A 0.150(18) 0.076(8) 0.068(7) -0.031(6) 0.000(8) -0.011(9)
C62A 0.096(6) 0.078(5) 0.053(4) -0.024(3) -0.009(4) 0.004(5)
C63A 0.075(6) 0.056(6) 0.031(3) -0.008(3) 0.012(3) 0.015(6)

loop_
_atom_type_symbol
_atom_type_description
_atom_type_scat_dispersion_real
_atom_type_scat_dispersion_imag
_atom_type_scat_source
C C 0.0033 0.0016 'International Tables Vol C Tables 4.2.6.8 and 6.1.1.4'
H H 0.0000 0.0000 'International Tables Vol C Tables 4.2.6.8 and 6.1.1.4'
N N 0.0061 0.0033 'International Tables Vol C Tables 4.2.6.8 and 6.1.1.4'
Mg Mg 0.0486 0.0363 'International Tables Vol C Tables 4.2.6.8 and 6.1.1.4'

loop_
_geom_angle_atom_site_label_1
_geom_angle_atom_site_label_2
_geom_angle_atom_site_label_3
_geom_angle
_geom_angle_site_symmetry_3
N5 Mg1 N3 88.23(5) .
N5 Mg1 C39 117.32(6) .
N3 Mg1 C39 135.41(6) .
N5 Mg1 N1 95.32(5) .
N3 Mg1 N1 79.74(5) .
C39 Mg1 N1 128.44(6) .
C3 N1 N2 105.53(12) .
C3 N1 Mg1 138.90(11) .
N2 N1 Mg1 105.81(9) .
C1 N2 N1 111.72(12) .
C1 N2 C11 129.68(13) .
N1 N2 C11 117.97(12) .
C8 N3 N4 105.96(13) .
C8 N3 Mg1 141.40(11) .
N4 N3 Mg1 112.37(9) .
C6 N4 N3 111.14(12) .
C6 N4 C11 129.78(13) .
N3 N4 C11 118.48(12) .
C12 N5 C25 117.75(13) .
C12 N5 Mg1 117.17(10) .
C25 N5 Mg1 117.75(10) .
C12 N6 C32 126.26(14) .
N2 C1 C2 105.14(14) .
N2 C1 C4 127.00(15) .
C2 C1 C4 126.84(15) .
C1 C2 C3 107.63(14) .
N1 C3 C2 109.85(14) .
N1 C3 C5 121.76(14) .
C2 C3 C5 128.39(15) .
C13 C4 C1 116.06(14) .
C13 C4 C14 106.41(15) .
C1 C4 C14 108.42(14) .
C13 C4 C15 109.67(16) .
C1 C4 C15 107.27(14) .
C14 C4 C15 108.85(16) .
C3 C5 C17 109.71(14) .
C3 C5 C18 110.29(14) .
C17 C5 C18 110.04(16) .
C3 C5 C16 108.95(14) .
C17 C5 C16 109.53(16) .
C18 C5 C16 108.29(16) .
N4 C6 C7 105.36(14) .
N4 C6 C9 126.02(14) .
C7 C6 C9 128.62(15) .
C6 C7 C8 107.71(14) .
N3 C8 C7 109.80(14) .
N3 C8 C10 120.88(15) .
C7 C8 C10 129.31(15) .
C6 C9 C20 110.64(14) .
C6 C9 C21 108.67(15) .
C20 C9 C21 107.72(15) .
C6 C9 C19 110.81(14) .
C20 C9 C19 111.72(15) .
C21 C9 C19 107.11(15) .
C8 C10 C22 109.14(15) .
C8 C10 C24 109.51(15) .
C22 C10 C24 110.17(18) .
C8 C10 C23 109.75(15) .
C22 C10 C23 109.04(16) .
C24 C10 C23 109.21(16) .
N4 C11 N2 110.99(12) .
N4 C11 C12 110.06(12) .
N2 C11 C12 114.95(12) .
N6 C12 N5 136.64(15) .
N6 C12 C11 109.35(13) .
N5 C12 C11 113.93(13) .
C26 C25 C30 118.12(15) .
C26 C25 N5 121.07(14) .
C30 C25 N5 120.78(14) .
C25 C26 C27 120.91(15) .
C26 C27 C28 121.25(16) .
C29 C28 C27 117.37(15) .
C29 C28 C31 121.34(16) .
C27 C28 C31 121.25(16) .
C30 C29 C28 121.66(16) .
C29 C30 C25 120.61(16) .
C33 C32 C37 117.65(15) .
C33 C32 N6 123.48(15) .
C37 C32 N6 118.43(15) .
C34 C33 C32 120.77(16) .
C35 C34 C33 121.68(17) .
C34 C35 C36 117.42(17) .
C34 C35 C38 121.2(2) .
C36 C35 C38 121.4(2) .
C35 C36 C37 121.64(17) .
C36 C37 C32 120.80(17) .
C41 C39 C40 108.46(17) .
C41 C39 C42 105.37(15) .
C40 C39 C42 106.24(17) .
C41 C39 Mg1 110.44(12) .
C40 C39 Mg1 120.31(13) .
C42 C39 Mg1 104.89(11) .
C62 C63 C63 112.3(12) 2_566
C63 C62 C61 113.3(12) .
C61A C62A C63A 113.9(12) .
C62A C63A C63A 116.8(14) 2_566

loop_
_geom_bond_atom_site_label_1
_geom_bond_atom_site_label_2
_geom_bond_distance
_geom_bond_site_symmetry_2
Mg1 N5 2.0841(14) .
Mg1 N3 2.1450(14) .
Mg1 C39 2.1738(18) .
Mg1 N1 2.1974(14) .
N1 C3 1.336(2) .
N1 N2 1.3716(18) .
N2 C1 1.367(2) .
N2 C11 1.4705(19) .
N3 C8 1.332(2) .
N3 N4 1.3777(18) .
N4 C6 1.367(2) .
N4 C11 1.4676(19) .
N5 C12 1.342(2) .
N5 C25 1.434(2) .
N6 C12 1.299(2) .
N6 C32 1.406(2) .
C1 C2 1.376(2) .
C1 C4 1.526(2) .
C2 C3 1.396(2) .
C3 C5 1.512(2) .
C4 C13 1.524(2) .
C4 C14 1.529(2) .
C4 C15 1.538(3) .
C5 C17 1.523(3) .
C5 C18 1.526(2) .
C5 C16 1.530(2) .
C6 C7 1.378(2) .
C6 C9 1.514(2) .
C7 C8 1.393(2) .
C8 C10 1.517(2) .
C9 C20 1.529(3) .
C9 C21 1.535(2) .
C9 C19 1.537(3) .
C10 C22 1.526(3) .
C10 C24 1.528(3) .
C10 C23 1.527(3) .
C11 C12 1.532(2) .
C25 C26 1.382(2) .
C25 C30 1.389(2) .
C26 C27 1.387(2) .
C27 C28 1.387(2) .
C28 C29 1.386(2) .
C28 C31 1.503(2) .
C29 C30 1.382(2) .
C32 C33 1.386(2) .
C32 C37 1.390(2) .
C33 C34 1.385(2) .
C34 C35 1.379(3) .
C35 C36 1.379(3) .
C35 C38 1.515(3) .
C36 C37 1.383(3) .
C39 C41 1.523(3) .
C39 C40 1.525(3) .
C39 C42 1.532(3) .
C61 C62 1.56(2) .
C63 C62 1.516(16) .
C63 C63 1.53(2) 2_566
C61A C62A 1.47(2) .
C62A C63A 1.492(16) .
C63A C63A 1.514(18) 2_566
